data_2310728
loop_
_publ_author_name
'Bachmann, H.G.'

_publ_section_title
;
 Die Kristallstruktur des Descloizit
;
_journal_name_full 'Acta Crystallographica (1,1948-23,1967)'
_journal_page_first 102
_journal_page_last 102
_journal_volume 6
_journal_year 1953
_chemical_formula_sum 'H O5 Pb V Zn'
_chemical_name_systematic 'Pb Zn (V O4) (O H)'
_space_group_IT_number 62
_symmetry_space_group_name_Hall '-P 2n 2a'
_symmetry_space_group_name_H-M 'P m c n'
_cell_angle_alpha 90
_cell_angle_beta 90
_cell_angle_gamma 90
_cell_formula_units_Z 4
_cell_length_a 6.05
_cell_length_b 9.39
_cell_length_c 7.65
_cell_volume 434.593
_citation_journal_id_ASTM ACCRA9
_cod_data_source_file Bachmann_ACCRA9_1953_185.cif
_cod_data_source_block H1O5Pb1V1Zn1
_cod_original_cell_volume 434.5927
_cod_original_sg_symbol_Hall '-P 2ac 2n (y,z,x)'
_cod_original_formula_sum 'H1 O5 Pb1 V1 Zn1'
_cod_database_code 2310728

loop_
_symmetry_equiv_pos_as_xyz
x,y,z
-x,y+1/2,-z+1/2
-x+1/2,-y+1/2,z+1/2
x+1/2,-y,-z
-x,-y,-z
x,-y-1/2,z-1/2
x-1/2,y-1/2,-z-1/2
-x-1/2,y,z

loop_
_atom_site_label
_atom_site_type_symbol
_atom_site_fract_x
_atom_site_fract_y
_atom_site_fract_z
_atom_site_occupancy
_atom_site_U_iso_or_equiv
Zn1 Zn+2 0.25 0 0.125 1 0.0
O2 O-2 0.25 0.125 0.375 1 0.0
O4 O-2 0.45 0.25 0.125 1 0.0
O1 O-2 0 0 0 1 0.0
O3 O-2 0.25 0.375 0.375 1 0.0
Pb1 Pb+2 0.25 0.663 0.118 1 0.0
V1 V+5 0.25 0.25 0.25 1 0.0
